data_7251894
loop_
_publ_author_name
'Kuri, Prasitaditya'
'Nanubolu, Jagadeesh Babu'

_publ_section_title
;
 Synthon-driven polymorphism in the favipiravir--theophylline cocrystal
;
_journal_issue 17
_journal_name_full CrystEngComm
_journal_page_first 2721
_journal_page_last 2735
_journal_paper_doi 10.1039/D6CE00187D
_journal_volume 28
_journal_year 2026
_chemical_formula_moiety 'C7 H8 N4 O2, C5 H4 F N3 O2'
_chemical_formula_sum 'C12 H12 F N7 O4'
_chemical_formula_weight 337.29
_chemical_name_systematic 'Favipiravir Theophylline Cocrystal Form II'
_space_group_crystal_system monoclinic
_space_group_IT_number 14
_space_group_name_Hall '-P 2ybc'
_space_group_name_H-M_alt 'P 1 21/c 1'
_atom_sites_solution_hydrogens mixed
_audit_creation_method SHELXL-2019/3
_audit_update_record
;
2025-12-03 deposited with the CCDC.	2026-04-01 downloaded from the CCDC.
;
_cell_angle_alpha 90
_cell_angle_beta 95.548(19)
_cell_angle_gamma 90
_cell_formula_units_Z 4
_cell_length_a 7.228(5)
_cell_length_b 13.950(10)
_cell_length_c 14.273(12)
_cell_measurement_reflns_used 9975
_cell_measurement_temperature 293(2)
_cell_measurement_theta_max 30.581
_cell_measurement_theta_min 2.195
_cell_volume 1432.4(19)
_computing_cell_refinement '<i>SAINT</i> (Bruker, 2016)'
_computing_data_collection '<i>APEX3</i> (Bruker, 2016)'
_computing_data_reduction 'Bruker SAINT'
_computing_structure_refinement 'SHELXL-2019/2 (Sheldrick, 2019)'
_computing_structure_solution 'SHELXT 2014/5 (Sheldrick, 2014)'
_diffrn_ambient_temperature 293(2)
_diffrn_measured_fraction_theta_full 0.997
_diffrn_measured_fraction_theta_max 0.998
_diffrn_measurement_device_type 'Bruker D8 QUEST PHOTON-100'
_diffrn_measurement_method '\w and \f'
_diffrn_radiation_type MoK\a
_diffrn_radiation_wavelength 0.71073
_diffrn_reflns_av_R_equivalents 0.0365
_diffrn_reflns_av_unetI/netI 0.0217
_diffrn_reflns_Laue_measured_fraction_full 0.997
_diffrn_reflns_Laue_measured_fraction_max 0.998
_diffrn_reflns_limit_h_max 9
_diffrn_reflns_limit_h_min -9
_diffrn_reflns_limit_k_max 18
_diffrn_reflns_limit_k_min -18
_diffrn_reflns_limit_l_max 18
_diffrn_reflns_limit_l_min -18
_diffrn_reflns_number 28742
_diffrn_reflns_point_group_measured_fraction_full 0.997
_diffrn_reflns_point_group_measured_fraction_max 0.998
_diffrn_reflns_theta_full 25.242
_diffrn_reflns_theta_max 27.499
_diffrn_reflns_theta_min 2.831
_diffrn_source microfocus
_exptl_absorpt_coefficient_mu 0.130
_exptl_absorpt_correction_T_max 0.7461
_exptl_absorpt_correction_T_min 0.7129
_exptl_absorpt_correction_type multi-scan
_exptl_absorpt_process_details 'SADABS 2014/5'
_exptl_crystal_colour COLOURLESS
_exptl_crystal_density_diffrn 1.564
_exptl_crystal_description NEEDLE
_exptl_crystal_F_000 696
_exptl_crystal_recrystallization_method 'Re-crystallisation from solvent: Ethanol'
_exptl_crystal_size_max 0.330
_exptl_crystal_size_mid 0.280
_exptl_crystal_size_min 0.140
_refine_diff_density_max 0.255
_refine_diff_density_min -0.216
_refine_diff_density_rms 0.044
_refine_ls_extinction_method none
_refine_ls_goodness_of_fit_ref 1.078
_refine_ls_hydrogen_treatment mixed
_refine_ls_matrix_type full
_refine_ls_number_parameters 235
_refine_ls_number_reflns 3284
_refine_ls_number_restraints 0
_refine_ls_restrained_S_all 1.078
_refine_ls_R_factor_all 0.0569
_refine_ls_R_factor_gt 0.0460
_refine_ls_shift/su_max 0.008
_refine_ls_shift/su_mean 0.000
_refine_ls_structure_factor_coef Fsqd
_refine_ls_weighting_details 'w=1/[\s^2^(Fo^2^)+(0.0529P)^2^+0.7101P] where P=(Fo^2^+2Fc^2^)/3'
_refine_ls_weighting_scheme calc
_refine_ls_wR_factor_gt 0.1194
_refine_ls_wR_factor_ref 0.1268
_reflns_Friedel_coverage 0.000
_reflns_number_gt 2699
_reflns_number_total 3284
_reflns_threshold_expression 'I > 2\s(I)'
_cod_data_source_file d6ce00187d2.cif
_cod_data_source_block ka996_0m-auto_pl
_cod_depositor_comments 'Adding full bibliography for 7251893--7251894.cif.'
_cod_original_sg_symbol_H-M 'P 21/c'
_cod_database_code 7251894
_shelx_shelxl_version_number 2019/3
_shelx_space_group_comment
;
The symmetry employed for this shelxl refinement is uniquely defined
by the following loop, which should always be used as a source of
symmetry information in preference to the above space-group names.
They are only intended as comments.
;
_shelx_estimated_absorpt_t_min 0.958
_shelx_estimated_absorpt_t_max 0.982

loop_
_space_group_symop_operation_xyz
'x, y, z'
'-x, y+1/2, -z+1/2'
'-x, -y, -z'
'x, -y-1/2, z-1/2'

loop_
_atom_site_label
_atom_site_type_symbol
_atom_site_fract_x
_atom_site_fract_y
_atom_site_fract_z
_atom_site_U_iso_or_equiv
_atom_site_adp_type
_atom_site_occupancy
_atom_site_site_symmetry_order
_atom_site_calc_flag
_atom_site_refinement_flags_posn
_atom_site_refinement_flags_adp
_atom_site_refinement_flags_occupancy
_atom_site_disorder_assembly
_atom_site_disorder_group
F1 F 0.1131(2) 0.56717(10) 0.28803(9) 0.0710(4) Uani 1 1 d . . . . .
O1 O 0.4462(2) 0.82923(10) 0.56894(9) 0.0497(4) Uani 1 1 d . . . . .
O2 O 0.3301(2) 0.91107(10) 0.41331(11) 0.0574(4) Uani 1 1 d . . . . .
H2O H 0.377(4) 0.9003(18) 0.4739(19) 0.068(7) Uiso 1 1 d . . . . .
N1 N 0.4085(2) 0.66989(13) 0.58755(11) 0.0446(4) Uani 1 1 d . . . . .
H1N H 0.471(3) 0.6702(17) 0.6468(18) 0.065(7) Uiso 1 1 d . . . . .
H2N H 0.366(3) 0.6127(17) 0.5656(16) 0.053(6) Uiso 1 1 d . . . . .
N2 N 0.1977(2) 0.81860(13) 0.29503(11) 0.0493(4) Uani 1 1 d . . . . .
N3 N 0.2428(2) 0.65571(11) 0.40831(10) 0.0390(3) Uani 1 1 d . . . . .
C1 C 0.3896(2) 0.74906(13) 0.53858(11) 0.0363(4) Uani 1 1 d . . . . .
C2 C 0.2984(2) 0.74229(12) 0.44045(11) 0.0326(4) Uani 1 1 d . . . . .
C3 C 0.2757(3) 0.82383(14) 0.38378(12) 0.0395(4) Uani 1 1 d . . . . .
C4 C 0.1442(3) 0.73252(16) 0.26389(12) 0.0484(5) Uani 1 1 d . . . . .
H4 H 0.089738 0.725535 0.202522 0.058 Uiso 1 1 calc R U . . .
C5 C 0.1683(3) 0.65299(15) 0.32154(12) 0.0431(4) Uani 1 1 d . . . . .
O3 O 0.65147(19) 0.65658(9) 0.75943(9) 0.0446(3) Uani 1 1 d . . . . .
O4 O 0.9321(2) 0.69996(11) 1.05685(10) 0.0584(4) Uani 1 1 d . . . . .
N4 N 0.7893(2) 0.67913(10) 0.90894(10) 0.0356(3) Uani 1 1 d . . . . .
N5 N 0.8139(2) 0.83228(11) 0.98135(9) 0.0361(3) Uani 1 1 d . . . . .
N6 N 0.6910(2) 0.96381(11) 0.88080(11) 0.0449(4) Uani 1 1 d . . . . .
N7 N 0.6089(2) 0.87533(11) 0.75301(10) 0.0399(4) Uani 1 1 d . . . . .
H7N H 0.566(3) 0.8604(18) 0.6917(18) 0.065(7) Uiso 1 1 d . . . . .
C6 C 0.7024(2) 0.71255(12) 0.82323(11) 0.0311(3) Uani 1 1 d . . . . .
C7 C 0.8210(3) 0.57527(14) 0.91786(15) 0.0534(5) Uani 1 1 d . . . . .
H7A H 0.844276 0.558641 0.983202 0.080 Uiso 1 1 calc R U . . .
H7B H 0.926490 0.557773 0.885513 0.080 Uiso 1 1 calc R U . . .
H7C H 0.713085 0.541597 0.890676 0.080 Uiso 1 1 calc R U . . .
C8 C 0.8504(2) 0.73572(13) 0.98718(11) 0.0378(4) Uani 1 1 d . . . . .
C9 C 0.8703(3) 0.89473(15) 1.06183(13) 0.0499(5) Uani 1 1 d . . . . .
H9A H 0.839330 0.864650 1.118771 0.075 Uiso 1 1 calc R U . . .
H9B H 0.806390 0.954951 1.053923 0.075 Uiso 1 1 calc R U . . .
H9C H 1.001966 0.905433 1.065454 0.075 Uiso 1 1 calc R U . . .
C10 C 0.7316(2) 0.87033(12) 0.89834(11) 0.0325(4) Uani 1 1 d . . . . .
C11 C 0.6827(2) 0.81334(12) 0.82209(11) 0.0316(3) Uani 1 1 d . . . . .
C12 C 0.6188(3) 0.96260(14) 0.79136(13) 0.0488(5) Uani 1 1 d . . . . .
H12 H 0.578994 1.017630 0.758591 0.059 Uiso 1 1 calc R U . . .

loop_
_atom_site_aniso_label
_atom_site_aniso_U_11
_atom_site_aniso_U_22
_atom_site_aniso_U_33
_atom_site_aniso_U_23
_atom_site_aniso_U_13
_atom_site_aniso_U_12
F1 0.1035(11) 0.0617(8) 0.0431(7) -0.0114(6) -0.0177(7) -0.0177(7)
O1 0.0681(9) 0.0457(8) 0.0320(7) -0.0014(5) -0.0123(6) -0.0090(6)
O2 0.0854(11) 0.0429(8) 0.0414(8) 0.0050(6) -0.0071(7) -0.0025(7)
N1 0.0575(10) 0.0444(9) 0.0287(8) 0.0023(6) -0.0127(7) -0.0031(7)
N2 0.0574(10) 0.0592(11) 0.0296(8) 0.0080(7) -0.0052(7) 0.0031(8)
N3 0.0428(8) 0.0460(9) 0.0272(7) -0.0009(6) -0.0020(6) -0.0018(6)
C1 0.0375(9) 0.0439(10) 0.0266(8) -0.0010(7) -0.0013(7) -0.0010(7)
C2 0.0320(8) 0.0427(9) 0.0227(7) -0.0003(6) 0.0010(6) 0.0009(7)
C3 0.0427(9) 0.0465(10) 0.0291(8) 0.0027(7) 0.0015(7) 0.0028(8)
C4 0.0484(11) 0.0705(14) 0.0243(8) 0.0007(8) -0.0065(7) 0.0000(9)
C5 0.0445(10) 0.0541(11) 0.0294(9) -0.0070(8) -0.0026(7) -0.0041(8)
O3 0.0594(8) 0.0380(7) 0.0330(6) -0.0041(5) -0.0136(6) 0.0005(6)
O4 0.0757(10) 0.0568(9) 0.0366(7) 0.0090(6) -0.0252(7) -0.0004(7)
N4 0.0412(8) 0.0343(7) 0.0293(7) 0.0039(5) -0.0075(6) 0.0007(6)
N5 0.0421(8) 0.0415(8) 0.0230(7) -0.0003(6) -0.0056(5) -0.0054(6)
N6 0.0636(10) 0.0347(8) 0.0340(8) 0.0003(6) -0.0076(7) -0.0036(7)
N7 0.0553(9) 0.0351(8) 0.0266(7) 0.0042(6) -0.0093(6) -0.0008(6)
C6 0.0311(8) 0.0373(8) 0.0238(7) 0.0016(6) -0.0027(6) -0.0007(6)
C7 0.0646(13) 0.0374(10) 0.0535(12) 0.0072(9) -0.0176(10) 0.0042(9)
C8 0.0380(9) 0.0462(10) 0.0271(8) 0.0038(7) -0.0072(7) -0.0040(7)
C9 0.0648(13) 0.0544(12) 0.0279(9) -0.0069(8) -0.0082(8) -0.0116(10)
C10 0.0356(8) 0.0344(9) 0.0268(8) 0.0018(6) -0.0008(6) -0.0043(6)
C11 0.0340(8) 0.0367(9) 0.0230(7) 0.0031(6) -0.0032(6) -0.0011(6)
C12 0.0722(13) 0.0335(9) 0.0375(10) 0.0046(7) -0.0102(9) 0.0002(9)

loop_
_atom_type_symbol
_atom_type_description
_atom_type_scat_dispersion_real
_atom_type_scat_dispersion_imag
_atom_type_scat_source
C C 0.0033 0.0016 'International Tables Vol C Tables 4.2.6.8 and 6.1.1.4'
H H 0.0000 0.0000 'International Tables Vol C Tables 4.2.6.8 and 6.1.1.4'
F F 0.0171 0.0103 'International Tables Vol C Tables 4.2.6.8 and 6.1.1.4'
N N 0.0061 0.0033 'International Tables Vol C Tables 4.2.6.8 and 6.1.1.4'
O O 0.0106 0.0060 'International Tables Vol C Tables 4.2.6.8 and 6.1.1.4'

loop_
_geom_angle_atom_site_label_1
_geom_angle_atom_site_label_2
_geom_angle_atom_site_label_3
_geom_angle
_geom_angle_site_symmetry_1
_geom_angle_site_symmetry_3
_geom_angle_publ_flag
C3 O2 H2O 102.7(16) . . ?
C1 N1 H1N 120.4(15) . . ?
C1 N1 H2N 123.2(15) . . ?
H1N N1 H2N 116(2) . . ?
C4 N2 C3 116.72(17) . . ?
C5 N3 C2 115.76(16) . . ?
O1 C1 N1 123.73(17) . . ?
O1 C1 C2 118.72(16) . . ?
N1 C1 C2 117.54(16) . . ?
N3 C2 C3 121.44(16) . . ?
N3 C2 C1 117.97(15) . . ?
C3 C2 C1 120.58(16) . . ?
O2 C3 N2 115.67(17) . . ?
O2 C3 C2 123.05(16) . . ?
N2 C3 C2 121.29(18) . . ?
N2 C4 C5 120.79(17) . . ?
N2 C4 H4 119.6 . . ?
C5 C4 H4 119.6 . . ?
N3 C5 F1 116.63(18) . . ?
N3 C5 C4 124.01(19) . . ?
F1 C5 C4 119.36(17) . . ?
C6 N4 C8 126.02(15) . . ?
C6 N4 C7 117.18(15) . . ?
C8 N4 C7 116.81(15) . . ?
C8 N5 C10 119.58(14) . . ?
C8 N5 C9 119.84(15) . . ?
C10 N5 C9 120.53(16) . . ?
C12 N6 C10 102.87(15) . . ?
C12 N7 C11 106.09(15) . . ?
C12 N7 H7N 126.4(15) . . ?
C11 N7 H7N 127.4(15) . . ?
O3 C6 N4 120.86(16) . . ?
O3 C6 C11 126.96(15) . . ?
N4 C6 C11 112.17(14) . . ?
N4 C7 H7A 109.5 . . ?
N4 C7 H7B 109.5 . . ?
H7A C7 H7B 109.5 . . ?
N4 C7 H7C 109.5 . . ?
H7A C7 H7C 109.5 . . ?
H7B C7 H7C 109.5 . . ?
O4 C8 N5 121.87(16) . . ?
O4 C8 N4 120.76(18) . . ?
N5 C8 N4 117.37(14) . . ?
N5 C9 H9A 109.5 . . ?
N5 C9 H9B 109.5 . . ?
H9A C9 H9B 109.5 . . ?
N5 C9 H9C 109.5 . . ?
H9A C9 H9C 109.5 . . ?
H9B C9 H9C 109.5 . . ?
N6 C10 C11 112.22(15) . . ?
N6 C10 N5 126.64(15) . . ?
C11 C10 N5 121.14(16) . . ?
C10 C11 N7 104.89(16) . . ?
C10 C11 C6 123.49(15) . . ?
N7 C11 C6 131.56(15) . . ?
N6 C12 N7 113.92(16) . . ?
N6 C12 H12 123.0 . . ?
N7 C12 H12 123.0 . . ?

loop_
_geom_bond_atom_site_label_1
_geom_bond_atom_site_label_2
_geom_bond_distance
_geom_bond_site_symmetry_2
_geom_bond_publ_flag
F1 C5 1.336(2) . ?
O1 C1 1.254(2) . ?
O2 C3 1.335(2) . ?
O2 H2O 0.91(3) . ?
N1 C1 1.307(2) . ?
N1 H1N 0.92(3) . ?
N1 H2N 0.90(2) . ?
N2 C4 1.325(3) . ?
N2 C3 1.338(2) . ?
N3 C5 1.303(2) . ?
N3 C2 1.340(2) . ?
C1 C2 1.492(2) . ?
C2 C3 1.396(3) . ?
C4 C5 1.382(3) . ?
C4 H4 0.9300 . ?
O3 C6 1.229(2) . ?
O4 C8 1.214(2) . ?
N4 C6 1.400(2) . ?
N4 C8 1.403(2) . ?
N4 C7 1.470(3) . ?
N5 C8 1.374(3) . ?
N5 C10 1.380(2) . ?
N5 C9 1.468(2) . ?
N6 C12 1.332(3) . ?
N6 C10 1.355(2) . ?
N7 C12 1.334(3) . ?
N7 C11 1.379(2) . ?
N7 H7N 0.92(3) . ?
C6 C11 1.413(3) . ?
C7 H7A 0.9600 . ?
C7 H7B 0.9600 . ?
C7 H7C 0.9600 . ?
C9 H9A 0.9600 . ?
C9 H9B 0.9600 . ?
C9 H9C 0.9600 . ?
C10 C11 1.366(2) . ?
C12 H12 0.9300 . ?

loop_
_geom_torsion_atom_site_label_1
_geom_torsion_atom_site_label_2
_geom_torsion_atom_site_label_3
_geom_torsion_atom_site_label_4
_geom_torsion
_geom_torsion_site_symmetry_1
_geom_torsion_site_symmetry_2
_geom_torsion_site_symmetry_3
_geom_torsion_site_symmetry_4
_geom_torsion_publ_flag
C5 N3 C2 C3 0.4(2) . . . . ?
C5 N3 C2 C1 -178.32(16) . . . . ?
O1 C1 C2 N3 178.41(16) . . . . ?
N1 C1 C2 N3 -0.5(2) . . . . ?
O1 C1 C2 C3 -0.3(3) . . . . ?
N1 C1 C2 C3 -179.22(17) . . . . ?
C4 N2 C3 O2 179.39(18) . . . . ?
C4 N2 C3 C2 -0.3(3) . . . . ?
N3 C2 C3 O2 -179.71(17) . . . . ?
C1 C2 C3 O2 -1.0(3) . . . . ?
N3 C2 C3 N2 -0.1(3) . . . . ?
C1 C2 C3 N2 178.61(16) . . . . ?
C3 N2 C4 C5 0.3(3) . . . . ?
C2 N3 C5 F1 179.55(16) . . . . ?
C2 N3 C5 C4 -0.4(3) . . . . ?
N2 C4 C5 N3 0.1(3) . . . . ?
N2 C4 C5 F1 -179.89(19) . . . . ?
C8 N4 C6 O3 -178.83(16) . . . . ?
C7 N4 C6 O3 1.6(2) . . . . ?
C8 N4 C6 C11 0.8(2) . . . . ?
C7 N4 C6 C11 -178.77(16) . . . . ?
C10 N5 C8 O4 175.68(18) . . . . ?
C9 N5 C8 O4 -1.5(3) . . . . ?
C10 N5 C8 N4 -4.3(2) . . . . ?
C9 N5 C8 N4 178.50(16) . . . . ?
C6 N4 C8 O4 -176.56(17) . . . . ?
C7 N4 C8 O4 3.0(3) . . . . ?
C6 N4 C8 N5 3.4(3) . . . . ?
C7 N4 C8 N5 -177.06(17) . . . . ?
C12 N6 C10 C11 -1.0(2) . . . . ?
C12 N6 C10 N5 178.48(18) . . . . ?
C8 N5 C10 N6 -178.32(17) . . . . ?
C9 N5 C10 N6 -1.1(3) . . . . ?
C8 N5 C10 C11 1.1(2) . . . . ?
C9 N5 C10 C11 178.32(17) . . . . ?
N6 C10 C11 N7 0.5(2) . . . . ?
N5 C10 C11 N7 -178.98(15) . . . . ?
N6 C10 C11 C6 -177.00(16) . . . . ?
N5 C10 C11 C6 3.5(3) . . . . ?
C12 N7 C11 C10 0.2(2) . . . . ?
C12 N7 C11 C6 177.41(19) . . . . ?
O3 C6 C11 C10 175.34(17) . . . . ?
N4 C6 C11 C10 -4.2(2) . . . . ?
O3 C6 C11 N7 -1.5(3) . . . . ?
N4 C6 C11 N7 178.97(17) . . . . ?
C10 N6 C12 N7 1.1(2) . . . . ?
C11 N7 C12 N6 -0.8(2) . . . . ?
